data_7711055
loop_
_publ_author_name
'Zhang, Jiarong'
'Chen, Long'
'Chen, Lanhua'
'Chen, Lei'
'Zhang, Yugang'
'Chen, Changlun'
'Chai, Zhifang'
'Wang, Shuao'

_publ_section_title
;
 A rare potassium-rich zirconium fluorophosphonate with high Eu3+
 adsorption capacities from acidic solutions
;
_journal_name_full 'Dalton Transactions'
_journal_paper_doi 10.1039/D2DT01291J
_journal_year 2022
_chemical_formula_moiety K2ZrF2[CH2(PO3)2]
_chemical_formula_sum 'C2 F4 K4 N0 O12 P4 Zr2'
_chemical_formula_weight 754.74
_chemical_melting_point ?
_space_group_crystal_system monoclinic
_space_group_IT_number 15
_space_group_name_Hall '-C 2yc'
_space_group_name_H-M_alt 'C 1 2/c 1'
_atom_sites_solution_hydrogens none
_atom_sites_solution_primary direct
_atom_sites_solution_secondary difmap
_audit_creation_method SHELXL-2018/3
_audit_update_record
;
2022-04-21 deposited with the CCDC.	2022-08-24 downloaded from the CCDC.
;
_cell_angle_alpha 90
_cell_angle_beta 91.147(16)
_cell_angle_gamma 90
_cell_formula_units_Z 2
_cell_length_a 13.167(4)
_cell_length_b 4.7846(14)
_cell_length_c 14.094(4)
_cell_measurement_reflns_used 632
_cell_measurement_temperature 296(2)
_cell_measurement_theta_max 28.588
_cell_measurement_theta_min 2.891
_cell_volume 887.7(5)
_computing_structure_refinement 'SHELXL-2018/3 (Sheldrick, 2018)'
_computing_structure_solution 'SHELXT 2014/5 (Sheldrick, 2014)'
_diffrn_ambient_temperature 296(2)
_diffrn_measured_fraction_theta_full 0.916
_diffrn_measured_fraction_theta_max 0.931
_diffrn_measurement_device_type BRUKER
_diffrn_measurement_method graphite
_diffrn_radiation_type MoK\a
_diffrn_radiation_wavelength 0.71073
_diffrn_reflns_av_R_equivalents 0.1449
_diffrn_reflns_av_unetI/netI 0.1335
_diffrn_reflns_Laue_measured_fraction_full 0.916
_diffrn_reflns_Laue_measured_fraction_max 0.931
_diffrn_reflns_limit_h_max 17
_diffrn_reflns_limit_h_min -17
_diffrn_reflns_limit_k_max 6
_diffrn_reflns_limit_k_min -6
_diffrn_reflns_limit_l_max 18
_diffrn_reflns_limit_l_min -18
_diffrn_reflns_number 4698
_diffrn_reflns_point_group_measured_fraction_full 0.916
_diffrn_reflns_point_group_measured_fraction_max 0.931
_diffrn_reflns_theta_full 25.242
_diffrn_reflns_theta_max 28.588
_diffrn_reflns_theta_min 2.891
_diffrn_source 'sealed tube'
_exptl_absorpt_coefficient_mu 2.568
_exptl_absorpt_correction_type multi-scan
_exptl_absorpt_process_details 'SADABS, BRUKER'
_exptl_crystal_colour white
_exptl_crystal_density_diffrn 2.823
_exptl_crystal_density_meas ?
_exptl_crystal_density_method 'not measured'
_exptl_crystal_description needle
_exptl_crystal_F_000 720
_exptl_crystal_size_max 0.1
_exptl_crystal_size_mid 0.06
_exptl_crystal_size_min 0.02
_exptl_transmission_factor_max 0.950
_exptl_transmission_factor_min 0.831
_refine_diff_density_max 1.088
_refine_diff_density_min -0.841
_refine_diff_density_rms 0.204
_refine_ls_extinction_method none
_refine_ls_goodness_of_fit_ref 0.801
_refine_ls_hydrogen_treatment none
_refine_ls_matrix_type full
_refine_ls_number_parameters 66
_refine_ls_number_reflns 1058
_refine_ls_number_restraints 0
_refine_ls_restrained_S_all 0.801
_refine_ls_R_factor_all 0.1095
_refine_ls_R_factor_gt 0.0583
_refine_ls_shift/su_max 0.000
_refine_ls_shift/su_mean 0.000
_refine_ls_structure_factor_coef Fsqd
_refine_ls_weighting_details 'w=1/[\s^2^(Fo^2^)+(0.1000P)^2^] where P=(Fo^2^+2Fc^2^)/3'
_refine_ls_weighting_scheme calc
_refine_ls_wR_factor_gt 0.1321
_refine_ls_wR_factor_ref 0.1661
_reflns_Friedel_coverage 0.000
_reflns_number_gt 632
_reflns_number_total 1058
_reflns_threshold_expression 'I > 2\s(I)'
_cod_data_source_file d2dt01291j2.cif
_cod_data_source_block SZ-8
_cod_depositor_comments
;
The following automatic conversions were performed:

data item '_chemical_melting_point' value 'N/A' was changed to '?' --
the value is undefined or not given.

data item '_exptl_absorpt_correction_type' value 'MULTI-SCAN' was
changed to 'multi-scan' in accordance with the
/home/data/users/saulius/crontab/automatic-downloads/rss-feeds/RSC/lib/dictionaries/cif_core.dic
dictionary named 'cif_core.dic' version 2.4.2 last updated on
2011-04-26.

data item '_exptl_crystal_density_meas' value 'N/A' was changed to
'?' -- the value is perceived as not measured.

Automatic conversion script
Id: cif_fix_values 7556 2019-12-06 15:28:31Z antanas 
;
_cod_original_cell_volume 887.8(5)
_cod_original_sg_symbol_H-M 'C 2/c'
_cod_database_code 7711055
_shelx_shelxl_version_number 2018/3
_shelx_space_group_comment
;
The symmetry employed for this shelxl refinement is uniquely defined
by the following loop, which should always be used as a source of
symmetry information in preference to the above space-group names.
They are only intended as comments.
;

loop_
_space_group_symop_operation_xyz
'x, y, z'
'-x, y, -z+1/2'
'x+1/2, y+1/2, z'
'-x+1/2, y+1/2, -z+1/2'
'-x, -y, -z'
'x, -y, z-1/2'
'-x+1/2, -y+1/2, -z'
'x+1/2, -y+1/2, z-1/2'

loop_
_atom_site_label
_atom_site_type_symbol
_atom_site_fract_x
_atom_site_fract_y
_atom_site_fract_z
_atom_site_U_iso_or_equiv
_atom_site_adp_type
_atom_site_occupancy
_atom_site_site_symmetry_order
_atom_site_calc_flag
_atom_site_refinement_flags_posn
_atom_site_refinement_flags_adp
_atom_site_refinement_flags_occupancy
_atom_site_disorder_assembly
_atom_site_disorder_group
Zr1 Zr 0.500000 -1.000000 0.500000 0.0153(3) Uani 1 2 d S . P . .
K1 K 0.72313(19) -1.5844(4) 0.62647(15) 0.0286(5) Uani 1 1 d . . . . .
P1 P 0.56718(18) -1.4929(4) 0.34342(14) 0.0170(5) Uani 1 1 d . . . . .
F1 F 0.6333(4) -1.1479(11) 0.5465(4) 0.0282(13) Uani 1 1 d . . . . .
O3 O 0.5845(5) -1.7152(12) 0.4213(4) 0.0223(14) Uani 1 1 d . . . . .
O2 O 0.4956(5) -1.2708(11) 0.3834(4) 0.0201(13) Uani 1 1 d . . . . .
O1 O 0.6649(5) -1.3790(12) 0.3085(4) 0.0229(14) Uani 1 1 d . . . . .
C1 C 0.500000 -1.679(2) 0.250000 0.016(2) Uani 1 2 d S T P . .

loop_
_atom_site_aniso_label
_atom_site_aniso_U_11
_atom_site_aniso_U_22
_atom_site_aniso_U_33
_atom_site_aniso_U_23
_atom_site_aniso_U_13
_atom_site_aniso_U_12
Zr1 0.0208(7) 0.0122(5) 0.0129(5) -0.0002(4) 0.0008(4) 0.0014(5)
K1 0.0307(13) 0.0282(10) 0.0270(10) -0.0001(8) 0.0034(9) 0.0049(9)
P1 0.0228(13) 0.0128(10) 0.0155(10) -0.0006(7) 0.0048(9) -0.0010(9)
F1 0.021(3) 0.035(3) 0.029(3) -0.001(2) -0.006(3) 0.005(2)
O3 0.031(4) 0.019(3) 0.017(3) 0.004(2) 0.005(3) -0.003(3)
O2 0.030(4) 0.015(3) 0.016(3) -0.002(2) -0.002(3) 0.005(3)
O1 0.023(4) 0.022(3) 0.024(3) 0.003(2) 0.007(3) -0.006(3)
C1 0.021(7) 0.015(5) 0.012(5) 0.000 -0.003(5) 0.000

loop_
_atom_type_symbol
_atom_type_description
_atom_type_scat_dispersion_real
_atom_type_scat_dispersion_imag
_atom_type_scat_source
C C 0.0033 0.0016 'International Tables Vol C Tables 4.2.6.8 and 6.1.1.4'
N N 0.0061 0.0033 'International Tables Vol C Tables 4.2.6.8 and 6.1.1.4'
O O 0.0106 0.0060 'International Tables Vol C Tables 4.2.6.8 and 6.1.1.4'
F F 0.0171 0.0103 'International Tables Vol C Tables 4.2.6.8 and 6.1.1.4'
P P 0.1023 0.0942 'International Tables Vol C Tables 4.2.6.8 and 6.1.1.4'
K K 0.2009 0.2494 'International Tables Vol C Tables 4.2.6.8 and 6.1.1.4'
Zr Zr -2.9673 0.5597 'International Tables Vol C Tables 4.2.6.8 and 6.1.1.4'

loop_
_geom_angle_atom_site_label_1
_geom_angle_atom_site_label_2
_geom_angle_atom_site_label_3
_geom_angle
_geom_angle_site_symmetry_1
_geom_angle_site_symmetry_3
_geom_angle_publ_flag
F1 Zr1 F1 180.0(3) 5_636 . ?
F1 Zr1 O3 86.1(3) 5_636 5_626 ?
F1 Zr1 O3 93.9(3) . 5_626 ?
F1 Zr1 O3 93.9(3) 5_636 1_565 ?
F1 Zr1 O3 86.1(3) . 1_565 ?
O3 Zr1 O3 180.0(3) 5_626 1_565 ?
F1 Zr1 O2 92.8(2) 5_636 5_636 ?
F1 Zr1 O2 87.2(2) . 5_636 ?
O3 Zr1 O2 89.6(2) 5_626 5_636 ?
O3 Zr1 O2 90.4(2) 1_565 5_636 ?
F1 Zr1 O2 87.2(2) 5_636 . ?
F1 Zr1 O2 92.8(2) . . ?
O3 Zr1 O2 90.4(2) 5_626 . ?
O3 Zr1 O2 89.6(2) 1_565 . ?
O2 Zr1 O2 180.00(18) 5_636 . ?
F1 Zr1 K1 52.16(16) 5_636 5_626 ?
F1 Zr1 K1 127.84(16) . 5_626 ?
O3 Zr1 K1 60.78(18) 5_626 5_626 ?
O3 Zr1 K1 119.22(18) 1_565 5_626 ?
O2 Zr1 K1 132.50(19) 5_636 5_626 ?
O2 Zr1 K1 47.50(19) . 5_626 ?
F1 Zr1 K1 127.84(16) 5_636 1_565 ?
F1 Zr1 K1 52.16(16) . 1_565 ?
O3 Zr1 K1 119.22(18) 5_626 1_565 ?
O3 Zr1 K1 60.78(18) 1_565 1_565 ?
O2 Zr1 K1 47.50(19) 5_636 1_565 ?
O2 Zr1 K1 132.50(19) . 1_565 ?
K1 Zr1 K1 180.00(8) 5_626 1_565 ?
F1 Zr1 K1 127.29(16) 5_636 7_626 ?
F1 Zr1 K1 52.71(16) . 7_626 ?
O3 Zr1 K1 141.26(18) 5_626 7_626 ?
O3 Zr1 K1 38.74(18) 1_565 7_626 ?
O2 Zr1 K1 105.61(19) 5_636 7_626 ?
O2 Zr1 K1 74.39(19) . 7_626 ?
K1 Zr1 K1 120.85(6) 5_626 7_626 ?
K1 Zr1 K1 59.15(6) 1_565 7_626 ?
F1 Zr1 K1 52.71(16) 5_636 3_455 ?
F1 Zr1 K1 127.29(16) . 3_455 ?
O3 Zr1 K1 38.74(18) 5_626 3_455 ?
O3 Zr1 K1 141.26(18) 1_565 3_455 ?
O2 Zr1 K1 74.39(19) 5_636 3_455 ?
O2 Zr1 K1 105.61(19) . 3_455 ?
K1 Zr1 K1 59.15(6) 5_626 3_455 ?
K1 Zr1 K1 120.85(6) 1_565 3_455 ?
K1 Zr1 K1 180.00(3) 7_626 3_455 ?
F1 K1 O1 108.87(19) . 6_526 ?
F1 K1 O3 124.56(18) . 7_616 ?
O1 K1 O3 118.8(2) 6_526 7_616 ?
F1 K1 O1 75.09(18) . 7_626 ?
O1 K1 O1 84.17(18) 6_526 7_626 ?
O3 K1 O1 82.9(2) 7_616 7_626 ?
F1 K1 O2 74.82(18) . 5_626 ?
O1 K1 O2 74.63(19) 6_526 5_626 ?
O3 K1 O2 142.28(18) 7_616 5_626 ?
O1 K1 O2 134.75(18) 7_626 5_626 ?
F1 K1 O1 171.99(18) . 7_616 ?
O1 K1 O1 78.88(18) 6_526 7_616 ?
O3 K1 O1 50.13(16) 7_616 7_616 ?
O1 K1 O1 108.4(2) 7_626 7_616 ?
O2 K1 O1 106.10(17) 5_626 7_616 ?
F1 K1 F1 111.3(2) . 1_545 ?
O1 K1 F1 99.96(18) 6_526 1_545 ?
O3 K1 F1 87.49(17) 7_616 1_545 ?
O1 K1 F1 170.41(19) 7_626 1_545 ?
O2 K1 F1 54.83(15) 5_626 1_545 ?
O1 K1 F1 64.40(16) 7_616 1_545 ?
F1 K1 F1 71.21(18) . 7_626 ?
O1 K1 F1 154.2(2) 6_526 7_626 ?
O3 K1 F1 53.50(16) 7_616 7_626 ?
O1 K1 F1 70.78(16) 7_626 7_626 ?
O2 K1 F1 127.84(17) 5_626 7_626 ?
O1 K1 F1 102.78(16) 7_616 7_626 ?
F1 K1 F1 103.92(14) 1_545 7_626 ?
F1 K1 P1 150.29(15) . 7_616 ?
O1 K1 P1 95.01(16) 6_526 7_616 ?
O3 K1 P1 26.11(12) 7_616 7_616 ?
O1 K1 P1 90.51(16) 7_626 7_616 ?
O2 K1 P1 130.17(13) 5_626 7_616 ?
O1 K1 P1 25.65(12) 7_616 7_616 ?
F1 K1 P1 80.54(12) 1_545 7_616 ?
F1 K1 P1 79.58(11) 7_626 7_616 ?
F1 K1 P1 91.25(13) . 6_526 ?
O1 K1 P1 19.39(14) 6_526 6_526 ?
O3 K1 P1 138.13(14) 7_616 6_526 ?
O1 K1 P1 87.04(14) 7_626 6_526 ?
O2 K1 P1 60.78(12) 5_626 6_526 ?
O1 K1 P1 96.11(13) 7_616 6_526 ?
F1 K1 P1 99.73(12) 1_545 6_526 ?
F1 K1 P1 154.41(12) 7_626 6_526 ?
P1 K1 P1 114.21(7) 7_616 6_526 ?
F1 K1 Zr1 83.26(14) . 1_545 ?
O1 K1 Zr1 100.00(16) 6_526 1_545 ?
O3 K1 Zr1 112.81(14) 7_616 1_545 ?
O1 K1 Zr1 158.09(16) 7_626 1_545 ?
O2 K1 Zr1 31.37(11) 5_626 1_545 ?
O1 K1 Zr1 93.55(13) 7_616 1_545 ?
F1 K1 Zr1 30.00(10) 1_545 1_545 ?
F1 K1 Zr1 105.54(11) 7_626 1_545 ?
P1 K1 Zr1 110.36(7) 7_616 1_545 ?
P1 K1 Zr1 90.18(7) 6_526 1_545 ?
F1 K1 K1 91.09(14) . 7_616 ?
O1 K1 K1 152.30(17) 6_526 7_616 ?
O3 K1 K1 58.04(14) 7_616 7_616 ?
O1 K1 K1 120.37(15) 7_626 7_616 ?
O2 K1 K1 93.15(14) 5_626 7_616 ?
O1 K1 K1 80.93(13) 7_616 7_616 ?
F1 K1 K1 53.82(11) 1_545 7_616 ?
F1 K1 K1 50.10(11) 7_626 7_616 ?
P1 K1 K1 73.72(7) 7_616 7_616 ?
P1 K1 K1 152.08(11) 6_526 7_616 ?
Zr1 K1 K1 62.51(7) 1_545 7_616 ?
O1 P1 O2 114.1(4) . . ?
O1 P1 O3 111.8(4) . . ?
O2 P1 O3 107.4(3) . . ?
O1 P1 C1 110.7(3) . . ?
O2 P1 C1 108.2(3) . . ?
O3 P1 C1 104.1(4) . . ?
O1 P1 K1 63.9(3) . 7_616 ?
O2 P1 K1 149.1(2) . 7_616 ?
O3 P1 K1 53.1(3) . 7_616 ?
C1 P1 K1 100.4(3) . 7_616 ?
O1 P1 K1 37.0(2) . 6_525 ?
O2 P1 K1 125.7(2) . 6_525 ?
O3 P1 K1 125.1(3) . 6_525 ?
C1 P1 K1 73.80(11) . 6_525 ?
K1 P1 K1 72.92(7) 7_616 6_525 ?
Zr1 F1 K1 143.7(3) . . ?
Zr1 F1 K1 97.83(19) . 1_565 ?
K1 F1 K1 111.3(2) . 1_565 ?
Zr1 F1 K1 98.68(19) . 7_626 ?
K1 F1 K1 108.79(18) . 7_626 ?
K1 F1 K1 76.08(14) 1_565 7_626 ?
P1 O3 Zr1 139.0(4) . 1_545 ?
P1 O3 K1 100.7(3) . 7_616 ?
Zr1 O3 K1 113.4(2) 1_545 7_616 ?
P1 O2 Zr1 135.2(4) . . ?
P1 O2 K1 115.1(3) . 5_626 ?
Zr1 O2 K1 101.1(2) . 5_626 ?
P1 O1 K1 123.6(4) . 6_525 ?
P1 O1 K1 129.3(3) . 7_626 ?
K1 O1 K1 101.8(2) 6_525 7_626 ?
P1 O1 K1 90.5(3) . 7_616 ?
K1 O1 K1 94.87(19) 6_525 7_616 ?
K1 O1 K1 108.4(2) 7_626 7_616 ?
P1 C1 P1 121.0(6) . 2_655 ?

loop_
_geom_bond_atom_site_label_1
_geom_bond_atom_site_label_2
_geom_bond_distance
_geom_bond_site_symmetry_2
_geom_bond_publ_flag
Zr1 F1 1.991(6) 5_636 ?
Zr1 F1 1.991(6) . ?
Zr1 O3 2.092(6) 5_626 ?
Zr1 O3 2.092(6) 1_565 ?
Zr1 O2 2.092(5) 5_636 ?
Zr1 O2 2.092(5) . ?
Zr1 K1 3.944(3) 5_626 ?
Zr1 K1 3.944(3) 1_565 ?
Zr1 K1 4.110(3) 7_626 ?
Zr1 K1 4.110(3) 3_455 ?
K1 F1 2.642(6) . ?
K1 O1 2.698(6) 6_526 ?
K1 O3 2.803(7) 7_616 ?
K1 O1 2.806(7) 7_626 ?
K1 O2 2.963(8) 5_626 ?
K1 O1 3.091(7) 7_616 ?
K1 F1 3.144(6) 1_545 ?
K1 F1 3.308(6) 7_626 ?
K1 P1 3.442(3) 7_616 ?
K1 P1 3.736(3) 6_526 ?
K1 K1 3.978(4) 7_616 ?
P1 O1 1.490(6) . ?
P1 O2 1.535(6) . ?
P1 O3 1.542(6) . ?
P1 C1 1.805(6) . ?
